data_1512146
loop_
_publ_author_name
'Shu, Penghua'
'Wei, Xialan'
'Xue, Yongbo'
'Li, Weijie'
'Zhang, Jinwen'
'Xiang, Ming'
'Zhang, Mengke'
'Luo, Zengwei'
'Li, Yan'
'Yao, Guangmin'
'Zhang, Yonghui'

_publ_section_title
;
 Wilsonols A-L, Megastigmane Sesquiterpenoids from the Leaves of
 Cinnamomum wilsonii.
;
_journal_issue 7
_journal_name_full 'Journal of natural products'
_journal_page_first 1303
_journal_page_last 1312
_journal_paper_doi 10.1021/np4002493
_journal_volume 76
_journal_year 2013
_chemical_absolute_configuration ad
_chemical_formula_sum 'C13 H22 O4'
_chemical_formula_weight 242.31
_chemical_name_systematic
; 
 ? 
;
_space_group_IT_number 19
_symmetry_cell_setting orthorhombic
_symmetry_space_group_name_Hall 'P 2ac 2ab'
_symmetry_space_group_name_H-M 'P 21 21 21'
_atom_sites_solution_hydrogens geom
_atom_sites_solution_primary direct
_atom_sites_solution_secondary difmap
_audit_creation_method SHELXL-97
_cell_angle_alpha 90.00
_cell_angle_beta 90.00
_cell_angle_gamma 90.00
_cell_formula_units_Z 4
_cell_length_a 8.0315(2)
_cell_length_b 10.5320(2)
_cell_length_c 15.8116(3)
_cell_measurement_reflns_used 6167
_cell_measurement_temperature 296(2)
_cell_measurement_theta_max 68.78
_cell_measurement_theta_min 4.20
_cell_volume 1337.47(5)
_computing_cell_refinement 'Bruker SAINT'
_computing_data_collection 'Bruker APEX2'
_computing_data_reduction 'Bruker SAINT'
_computing_molecular_graphics 'Bruker SHELXTL'
_computing_publication_material 'Bruker SHELXTL'
_computing_structure_refinement 'SHELXL-97 (Sheldrick, 1997)'
_computing_structure_solution 'SHELXS-97 (Sheldrick, 1990)'
_diffrn_ambient_temperature 296(2)
_diffrn_measured_fraction_theta_full 0.978
_diffrn_measured_fraction_theta_max 0.978
_diffrn_measurement_device_type 'Bruker APEX-II CCD'
_diffrn_measurement_method '\f and \w scans'
_diffrn_radiation_monochromator graphite
_diffrn_radiation_source 'fine-focus sealed tube'
_diffrn_radiation_type CuK\a
_diffrn_radiation_wavelength 1.54178
_diffrn_reflns_av_R_equivalents 0.0369
_diffrn_reflns_av_sigmaI/netI 0.0344
_diffrn_reflns_limit_h_max 9
_diffrn_reflns_limit_h_min -9
_diffrn_reflns_limit_k_max 12
_diffrn_reflns_limit_k_min -12
_diffrn_reflns_limit_l_max 19
_diffrn_reflns_limit_l_min -19
_diffrn_reflns_number 7922
_diffrn_reflns_theta_full 69.76
_diffrn_reflns_theta_max 69.76
_diffrn_reflns_theta_min 5.05
_diffrn_standards_number 0
_exptl_absorpt_coefficient_mu 0.718
_exptl_absorpt_correction_T_max 0.8698
_exptl_absorpt_correction_T_min 0.8524
_exptl_absorpt_correction_type none
_exptl_crystal_density_diffrn 1.203
_exptl_crystal_density_method 'not measured'
_exptl_crystal_description block
_exptl_crystal_F_000 528
_exptl_crystal_size_max 0.23
_exptl_crystal_size_mid 0.20
_exptl_crystal_size_min 0.20
_refine_diff_density_max 0.196
_refine_diff_density_min -0.236
_refine_diff_density_rms 0.052
_refine_ls_abs_structure_details 'Flack H D (1983), Acta Cryst. A39, 876-881'
_refine_ls_abs_structure_Flack 0.0(2)
_refine_ls_extinction_coef 0.082(3)
_refine_ls_extinction_expression Fc^*^=kFc[1+0.001xFc^2^\l^3^/sin(2\q)]^-1/4^
_refine_ls_extinction_method SHELXL
_refine_ls_goodness_of_fit_ref 1.066
_refine_ls_hydrogen_treatment constr
_refine_ls_matrix_type full
_refine_ls_number_parameters 162
_refine_ls_number_reflns 2433
_refine_ls_number_restraints 0
_refine_ls_restrained_S_all 1.066
_refine_ls_R_factor_all 0.0400
_refine_ls_R_factor_gt 0.0386
_refine_ls_shift/su_max 0.013
_refine_ls_shift/su_mean 0.000
_refine_ls_structure_factor_coef Fsqd
_refine_ls_weighting_details 'calc w=1/[\s^2^(Fo^2^)+(0.0587P)^2^+0.1938P] where P=(Fo^2^+2Fc^2^)/3'
_refine_ls_weighting_scheme calc
_refine_ls_wR_factor_gt 0.1000
_refine_ls_wR_factor_ref 0.1022
_reflns_number_gt 2342
_reflns_number_total 2433
_reflns_threshold_expression >2sigma(I)
_cod_data_source_file np4002493_si_004.cif
_cod_data_source_block e:\120305d\work\cu_120305d_0m
_cod_depositor_comments
;
The following automatic conversions were performed:

'_symmetry_cell_setting' value 'Orthorhombic' changed to
'orthorhombic' according to
/home/saulius/struct/CIF-dictionaries/cif_core.dic dictionary named
'cif_core.dic' version 2.4.2 from 2011-04-26.

Automatic conversion script
Id: cif_fix_values 1891 2012-01-12 08:04:46Z andrius 
;
_cod_original_sg_symbol_H-M P2(1)2(1)2(1)
_cod_database_code 1512146

loop_
_symmetry_equiv_pos_as_xyz
'x, y, z'
'x+1/2, -y+1/2, -z'
'-x, y+1/2, -z+1/2'
'-x+1/2, -y, z+1/2'

loop_
_atom_site_label
_atom_site_type_symbol
_atom_site_fract_x
_atom_site_fract_y
_atom_site_fract_z
_atom_site_U_iso_or_equiv
_atom_site_adp_type
_atom_site_occupancy
_atom_site_symmetry_multiplicity
_atom_site_calc_flag
_atom_site_refinement_flags
C1 C 0.65901(19) 0.36694(17) 0.69154(10) 0.0396(4) Uani 1 1 d .
C2 C 0.6888(2) 0.22444(17) 0.70765(11) 0.0450(4) Uani 1 1 d .
H2A H 0.6330 0.2015 0.7599 0.054 Uiso 1 1 calc R
H2B H 0.6360 0.1771 0.6624 0.054 Uiso 1 1 calc R
C3 C 0.8696(2) 0.18135(17) 0.71387(11) 0.0471(4) Uani 1 1 d .
H3 H 0.8722 0.0883 0.7145 0.057 Uiso 1 1 calc R
C4 C 0.97154(19) 0.22764(14) 0.63916(10) 0.0372(4) Uani 1 1 d .
H4 H 1.0892 0.2095 0.6503 0.045 Uiso 1 1 calc R
C5 C 0.95183(17) 0.37113(13) 0.62485(9) 0.0329(3) Uani 1 1 d .
H5 H 0.9912 0.4138 0.6762 0.039 Uiso 1 1 calc R
C6 C 0.76514(17) 0.40806(14) 0.61292(8) 0.0317(3) Uani 1 1 d .
C7 C 0.75658(19) 0.54891(14) 0.59837(10) 0.0371(3) Uani 1 1 d .
H7 H 0.7843 0.6011 0.6437 0.045 Uiso 1 1 calc R
C8 C 0.7132(3) 0.60520(16) 0.52704(10) 0.0489(4) Uani 1 1 d .
H8 H 0.6722 0.5547 0.4835 0.059 Uiso 1 1 calc R
C9 C 0.7257(3) 0.74293(18) 0.51218(11) 0.0541(5) Uani 1 1 d .
C10 C 0.7450(4) 0.83322(19) 0.58377(13) 0.0677(7) Uani 1 1 d .
H10A H 0.7774 0.9149 0.5624 0.102 Uiso 1 1 calc R
H10B H 0.8289 0.8023 0.6218 0.102 Uiso 1 1 calc R
H10C H 0.6410 0.8408 0.6134 0.102 Uiso 1 1 calc R
C11 C 0.6998(3) 0.44780(19) 0.77005(11) 0.0512(4) Uani 1 1 d .
H11A H 0.6428 0.4138 0.8184 0.077 Uiso 1 1 calc R
H11B H 0.6643 0.5337 0.7607 0.077 Uiso 1 1 calc R
H11C H 0.8176 0.4463 0.7801 0.077 Uiso 1 1 calc R
C12 C 0.4728(2) 0.3848(2) 0.67123(14) 0.0596(5) Uani 1 1 d .
H12A H 0.4080 0.3688 0.7211 0.089 Uiso 1 1 calc R
H12B H 0.4406 0.3265 0.6275 0.089 Uiso 1 1 calc R
H12C H 0.4538 0.4703 0.6524 0.089 Uiso 1 1 calc R
C13 C 1.0603(2) 0.41660(15) 0.55219(12) 0.0450(4) Uani 1 1 d .
H13A H 1.1722 0.3868 0.5602 0.068 Uiso 1 1 calc R
H13B H 1.0599 0.5077 0.5505 0.068 Uiso 1 1 calc R
H13C H 1.0174 0.3840 0.4998 0.068 Uiso 1 1 calc R
O1 O 0.9538(2) 0.22663(17) 0.78661(8) 0.0653(4) Uani 1 1 d .
H1 H 0.8897 0.2269 0.8270 0.098 Uiso 1 1 calc R
O2 O 0.92071(14) 0.15652(11) 0.56614(7) 0.0413(3) Uani 1 1 d .
H2 H 0.9999 0.1487 0.5338 0.062 Uiso 1 1 calc R
O3 O 0.70239(14) 0.34624(10) 0.53856(6) 0.0383(3) Uani 1 1 d .
H3A H 0.7523 0.2792 0.5313 0.057 Uiso 1 1 calc R
O4 O 0.7198(4) 0.78314(15) 0.44058(9) 0.0972(8) Uani 1 1 d .

loop_
_atom_site_aniso_label
_atom_site_aniso_U_11
_atom_site_aniso_U_22
_atom_site_aniso_U_33
_atom_site_aniso_U_23
_atom_site_aniso_U_13
_atom_site_aniso_U_12
C1 0.0356(7) 0.0470(9) 0.0362(8) 0.0006(6) 0.0034(6) 0.0012(7)
C2 0.0478(9) 0.0465(9) 0.0407(8) 0.0069(7) 0.0074(7) -0.0086(7)
C3 0.0579(10) 0.0421(8) 0.0414(8) 0.0084(7) -0.0020(8) 0.0052(7)
C4 0.0360(7) 0.0352(7) 0.0403(8) 0.0009(6) -0.0049(6) 0.0017(6)
C5 0.0306(7) 0.0334(7) 0.0346(7) -0.0026(6) -0.0028(6) -0.0022(6)
C6 0.0321(7) 0.0342(7) 0.0288(6) -0.0015(5) -0.0032(6) -0.0003(6)
C7 0.0405(7) 0.0356(7) 0.0351(7) -0.0045(6) -0.0036(6) 0.0034(6)
C8 0.0685(11) 0.0395(8) 0.0387(8) -0.0048(6) -0.0127(8) 0.0073(8)
C9 0.0803(13) 0.0408(8) 0.0410(9) 0.0010(7) -0.0117(9) 0.0170(9)
C10 0.1103(19) 0.0416(9) 0.0511(10) -0.0038(8) -0.0205(12) 0.0169(11)
C11 0.0605(10) 0.0585(10) 0.0345(8) -0.0043(7) 0.0070(8) 0.0064(9)
C12 0.0354(8) 0.0816(14) 0.0620(11) 0.0012(11) 0.0070(8) 0.0037(9)
C13 0.0399(8) 0.0377(8) 0.0575(10) -0.0010(7) 0.0101(8) -0.0049(7)
O1 0.0701(9) 0.0865(10) 0.0393(6) 0.0080(7) -0.0129(7) 0.0125(8)
O2 0.0421(6) 0.0358(6) 0.0461(6) -0.0067(5) 0.0045(5) -0.0010(5)
O3 0.0403(5) 0.0378(5) 0.0368(5) -0.0057(4) -0.0093(5) 0.0007(5)
O4 0.199(2) 0.0506(8) 0.0418(7) 0.0060(6) -0.0200(11) 0.0213(11)

loop_
_atom_type_symbol
_atom_type_description
_atom_type_scat_dispersion_real
_atom_type_scat_dispersion_imag
_atom_type_scat_source
C C 0.0181 0.0091 'International Tables Vol C Tables 4.2.6.8 and 6.1.1.4'
H H 0.0000 0.0000 'International Tables Vol C Tables 4.2.6.8 and 6.1.1.4'
O O 0.0492 0.0322 'International Tables Vol C Tables 4.2.6.8 and 6.1.1.4'

loop_
_geom_angle_atom_site_label_1
_geom_angle_atom_site_label_2
_geom_angle_atom_site_label_3
_geom_angle
C11 C1 C2 111.85(14)
C11 C1 C12 107.84(15)
C2 C1 C12 107.71(15)
C11 C1 C6 111.76(13)
C2 C1 C6 108.40(12)
C12 C1 C6 109.18(13)
C3 C2 C1 116.65(14)
C3 C2 H2A 108.1
C1 C2 H2A 108.1
C3 C2 H2B 108.1
C1 C2 H2B 108.1
H2A C2 H2B 107.3
O1 C3 C4 105.45(14)
O1 C3 C2 114.00(15)
C4 C3 C2 111.59(13)
O1 C3 H3 108.5
C4 C3 H3 108.5
C2 C3 H3 108.5
O2 C4 C3 107.76(13)
O2 C4 C5 111.43(12)
C3 C4 C5 112.03(13)
O2 C4 H4 108.5
C3 C4 H4 108.5
C5 C4 H4 108.5
C13 C5 C4 111.25(12)
C13 C5 C6 112.39(12)
C4 C5 C6 111.22(12)
C13 C5 H5 107.2
C4 C5 H5 107.2
C6 C5 H5 107.2
O3 C6 C7 107.84(11)
O3 C6 C5 108.87(11)
C7 C6 C5 107.97(12)
O3 C6 C1 109.46(11)
C7 C6 C1 111.66(12)
C5 C6 C1 110.95(11)
C8 C7 C6 125.85(14)
C8 C7 H7 117.1
C6 C7 H7 117.1
C7 C8 C9 124.07(15)
C7 C8 H8 118.0
C9 C8 H8 118.0
O4 C9 C8 119.43(17)
O4 C9 C10 119.52(18)
C8 C9 C10 121.05(16)
C9 C10 H10A 109.5
C9 C10 H10B 109.5
H10A C10 H10B 109.5
C9 C10 H10C 109.5
H10A C10 H10C 109.5
H10B C10 H10C 109.5
C1 C11 H11A 109.5
C1 C11 H11B 109.5
H11A C11 H11B 109.5
C1 C11 H11C 109.5
H11A C11 H11C 109.5
H11B C11 H11C 109.5
C1 C12 H12A 109.5
C1 C12 H12B 109.5
H12A C12 H12B 109.5
C1 C12 H12C 109.5
H12A C12 H12C 109.5
H12B C12 H12C 109.5
C5 C13 H13A 109.5
C5 C13 H13B 109.5
H13A C13 H13B 109.5
C5 C13 H13C 109.5
H13A C13 H13C 109.5
H13B C13 H13C 109.5
C3 O1 H1 109.5
C4 O2 H2 109.5
C6 O3 H3A 109.5

loop_
_geom_bond_atom_site_label_1
_geom_bond_atom_site_label_2
_geom_bond_distance
C1 C11 1.541(2)
C1 C2 1.541(2)
C1 C12 1.541(2)
C1 C6 1.568(2)
C2 C3 1.525(3)
C2 H2A 0.9700
C2 H2B 0.9700
C3 O1 1.417(2)
C3 C4 1.518(2)
C3 H3 0.9800
C4 O2 1.4356(18)
C4 C5 1.536(2)
C4 H4 0.9800
C5 C13 1.519(2)
C5 C6 1.5605(18)
C5 H5 0.9800
C6 O3 1.4353(17)
C6 C7 1.503(2)
C7 C8 1.321(2)
C7 H7 0.9300
C8 C9 1.473(2)
C8 H8 0.9300
C9 O4 1.210(2)
C9 C10 1.486(3)
C10 H10A 0.9600
C10 H10B 0.9600
C10 H10C 0.9600
C11 H11A 0.9600
C11 H11B 0.9600
C11 H11C 0.9600
C12 H12A 0.9600
C12 H12B 0.9600
C12 H12C 0.9600
C13 H13A 0.9600
C13 H13B 0.9600
C13 H13C 0.9600
O1 H1 0.8200
O2 H2 0.8200
O3 H3A 0.8200

loop_
_geom_torsion_atom_site_label_1
_geom_torsion_atom_site_label_2
_geom_torsion_atom_site_label_3
_geom_torsion_atom_site_label_4
_geom_torsion
C11 C1 C2 C3 -71.98(19)
C12 C1 C2 C3 169.69(15)
C6 C1 C2 C3 51.68(18)
C1 C2 C3 O1 68.3(2)
C1 C2 C3 C4 -51.0(2)
O1 C3 C4 O2 164.14(13)
C2 C3 C4 O2 -71.59(17)
O1 C3 C4 C5 -72.94(16)
C2 C3 C4 C5 51.34(18)
O2 C4 C5 C13 -61.56(16)
C3 C4 C5 C13 177.61(13)
O2 C4 C5 C6 64.56(16)
C3 C4 C5 C6 -56.26(16)
C13 C5 C6 O3 62.92(15)
C4 C5 C6 O3 -62.56(15)
C13 C5 C6 C7 -53.90(16)
C4 C5 C6 C7 -179.39(12)
C13 C5 C6 C1 -176.56(12)
C4 C5 C6 C1 57.96(16)
C11 C1 C6 O3 -169.81(12)
C2 C1 C6 O3 66.48(15)
C12 C1 C6 O3 -50.59(18)
C11 C1 C6 C7 -50.47(17)
C2 C1 C6 C7 -174.18(13)
C12 C1 C6 C7 68.75(18)
C11 C1 C6 C5 70.03(17)
C2 C1 C6 C5 -53.68(16)
C12 C1 C6 C5 -170.76(14)
O3 C6 C7 C8 -5.6(2)
C5 C6 C7 C8 111.93(19)
C1 C6 C7 C8 -125.85(19)
C6 C7 C8 C9 -172.33(17)
C7 C8 C9 O4 163.4(2)
C7 C8 C9 C10 -16.8(3)
